data_2240762
loop_
_publ_author_name
'Lamberts, Kevin'
'Englert, Ulli'

_publ_section_title
;
 Crystal structures of coordination polymers from CaI~2~ and proline
;
_journal_coeditor_code GK2631
_journal_issue 6
_journal_name_full 'Acta Crystallographica Section E'
_journal_page_first 675
_journal_page_last 680
_journal_paper_doi 10.1107/S2056989015009597
_journal_volume 71
_journal_year 2015
_chemical_formula_iupac '[Ca2 (C5 H9 N O2)5 (H2 O)] I4, 1.7H2 O'
_chemical_formula_moiety 'C25 H47 Ca2 N5 O11 4+, 4(I -), 1.707(H2 O)'
_chemical_formula_sum 'C25 H50.41 Ca2 I4 N5 O12.71'
_chemical_formula_weight 1212.21
_chemical_name_systematic
'<i>catena</i>-poly[[aqua-\m~3~-<i>L</i>-proline-tetra-\m~2~-<i>L</i>-proline-dicalcium] tetraiodide 1.7-hydrate]'
_space_group_crystal_system orthorhombic
_space_group_IT_number 19
_space_group_name_Hall 'P 2ac 2ab'
_space_group_name_H-M_alt 'P 21 21 21'
_symmetry_space_group_name_Hall 'P 2ac 2ab'
_symmetry_space_group_name_H-M 'P 21 21 21'
_atom_sites_solution_hydrogens mixed
_audit_creation_method SHELXL-2013
_cell_angle_alpha 90
_cell_angle_beta 90
_cell_angle_gamma 90
_cell_formula_units_Z 4
_cell_length_a 11.5276(9)
_cell_length_b 12.7878(10)
_cell_length_c 28.285(2)
_cell_measurement_reflns_used 9906
_cell_measurement_temperature 100(2)
_cell_measurement_theta_max 26.31
_cell_measurement_theta_min 2.38
_cell_volume 4169.6(5)
_computing_cell_refinement
;
SAINT-Plus (Bruker, 2008)
;
_computing_data_collection
;
SMART (Bruker, 2008)
;
_computing_data_reduction
;
SAINT-Plus (Bruker, 2008)
;
_computing_molecular_graphics
;
Mercury (Macrae <i>et al.</i>,  2008)
;
_computing_publication_material
;
SHELXL2013 (Sheldrick, 2015)
;
_computing_structure_refinement
;
SHELXL2013 (Sheldrick, 2015)
;
_computing_structure_solution
;
SHELXS97 (Sheldrick, 2008)
;
_diffrn_ambient_temperature 100(2)
_diffrn_measured_fraction_theta_full 0.999
_diffrn_measured_fraction_theta_max 0.999
_diffrn_measurement_device_type
;
Bruker D8 with APEX CCD area detector and Incoatec microsource
;
_diffrn_measurement_method '\w scans'
_diffrn_radiation_type MoK\a
_diffrn_radiation_wavelength 0.71073
_diffrn_reflns_av_R_equivalents 0.0527
_diffrn_reflns_limit_h_max 15
_diffrn_reflns_limit_h_min -15
_diffrn_reflns_limit_k_max 17
_diffrn_reflns_limit_k_min -17
_diffrn_reflns_limit_l_max 37
_diffrn_reflns_limit_l_min -37
_diffrn_reflns_number 58117
_diffrn_reflns_theta_full 25.242
_diffrn_reflns_theta_max 28.408
_diffrn_reflns_theta_min 1.908
_exptl_absorpt_coefficient_mu 3.293
_exptl_absorpt_correction_T_max 0.7457
_exptl_absorpt_correction_T_min 0.5634
_exptl_absorpt_correction_type multi-scan
_exptl_absorpt_process_details
;
(SADABS; Bruker, 2008)
;
_exptl_crystal_colour yellow
_exptl_crystal_density_diffrn 1.931
_exptl_crystal_description block
_exptl_crystal_F_000 2356
_exptl_crystal_size_max 0.22
_exptl_crystal_size_mid 0.20
_exptl_crystal_size_min 0.10
_refine_diff_density_max 0.925
_refine_diff_density_min -0.659
_refine_ls_abs_structure_details
;
Flack <i>x</i> determined using 4114 quotients
[(<i>I</i>^+^)-(<i>I</i>^-^)]/[(<i>I</i>^+^)+(<i>I</i>^-^)]
(Parsons & Flack, 2004)
;
_refine_ls_abs_structure_Flack 0.023(8)
_refine_ls_extinction_method none
_refine_ls_goodness_of_fit_ref 1.097
_refine_ls_hydrogen_treatment mixed
_refine_ls_matrix_type full
_refine_ls_number_parameters 455
_refine_ls_number_reflns 10475
_refine_ls_number_restraints 10
_refine_ls_restrained_S_all 1.097
_refine_ls_R_factor_all 0.0388
_refine_ls_R_factor_gt 0.0357
_refine_ls_shift/su_max 0.000
_refine_ls_shift/su_mean 0.000
_refine_ls_structure_factor_coef Fsqd
_refine_ls_weighting_details
;
 w=1/[\s^2^(Fo^2^)+(0.0050P)^2^+7.0000P]
 where P=(Fo^2^+2Fc^2^)/3
;
_refine_ls_weighting_scheme calc
_refine_ls_wR_factor_gt 0.0707
_refine_ls_wR_factor_ref 0.0718
_reflns_number_gt 9862
_reflns_number_total 10475
_reflns_threshold_expression I>2\s(I)
_cod_data_source_file gk2631sup1.cif
_cod_data_source_block 1
_cod_database_code 2240762
_shelx_space_group_comment
;
The symmetry employed for this shelxl refinement is uniquely defined
by the following loop, which should always be used as a source of
symmetry information in preference to the above space-group names.
They are only intended as comments.
;
_shelx_estimated_absorpt_t_min 0.531
_shelx_estimated_absorpt_t_max 0.734
_shelxl_version_number 20.13

loop_
_space_group_symop_operation_xyz
'x, y, z'
'-x+1/2, -y, z+1/2'
'x+1/2, -y+1/2, -z'
'-x, y+1/2, -z+1/2'

loop_
_atom_site_type_symbol
_atom_site_label
_atom_site_fract_x
_atom_site_fract_y
_atom_site_fract_z
_atom_site_U_iso_or_equiv
_atom_site_adp_type
_atom_site_calc_flag
_atom_site_occupancy
_atom_site_disorder_assembly
_atom_site_disorder_group
I I1 0.50063(4) 0.78534(4) 0.46773(2) 0.02285(11) Uani d 1 . .
I I2 0.09876(4) 0.41042(4) 0.14734(2) 0.02416(11) Uani d 1 . .
I I3 0.11459(5) 0.59585(4) 0.30876(2) 0.03516(14) Uani d 1 . .
I I4A 0.56556(15) 0.30647(9) 0.51264(3) 0.0380(4) Uani d 0.866(7) A 1
I I4B 0.6104(12) 0.3290(8) 0.5192(3) 0.063(3) Uiso d 0.134(7) A 2
Ca Ca1 0.53455(11) 0.37203(10) 0.27820(5) 0.0131(3) Uani d 1 . .
Ca Ca2 0.55317(12) 0.66087(10) 0.31101(5) 0.0138(3) Uani d 1 . .
O O1 0.6580(4) 0.5048(4) 0.32742(16) 0.0182(10) Uani d 1 . .
O O2 0.7001(5) 0.3367(4) 0.33170(18) 0.0239(12) Uani d 1 . .
O O3 0.4226(4) 0.4116(4) 0.34390(16) 0.0247(11) Uani d 1 . .
O O4 0.4391(4) 0.5772(4) 0.36946(16) 0.0236(11) Uani d 1 . .
O O5 0.4838(4) 0.5378(4) 0.25134(16) 0.0183(10) Uani d 1 . .
O O6 0.4223(5) 0.6927(4) 0.22803(16) 0.0223(11) Uani d 1 . .
O O7 0.7622(4) 0.6802(4) 0.28044(16) 0.0183(10) Uani d 1 . .
O O8 0.6321(4) 0.7962(4) 0.25585(16) 0.0204(10) Uani d 1 . .
O O9 0.4242(4) 0.7994(4) 0.32275(16) 0.0213(11) Uani d 1 . .
O O10 0.3145(4) 0.9020(4) 0.27825(16) 0.0216(10) Uani d 1 . .
O O11 0.6681(5) 0.7372(4) 0.37170(18) 0.0226(11) Uani d 1 . .
H H11B 0.716(6) 0.783(5) 0.364(3) 0.027 Uiso d 1 . .
H H11A 0.632(6) 0.755(6) 0.3963(18) 0.027 Uiso d 1 . .
O O12 1.0987(5) 0.9338(4) 0.24099(19) 0.0306(13) Uani d 1 . .
H H12A 1.141(4) 0.928(7) 0.2647(10) 0.037 Uiso d 1 . .
H H12B 1.154(3) 0.924(6) 0.2225(8) 0.037 Uiso d 1 . .
O O13 0.6478(10) 0.6644(9) 0.0612(4) 0.059(4) Uani d 0.707(17) . .
H H13B 0.712(6) 0.670(13) 0.047(4) 0.070 Uiso d 0.707(17) . .
H H13A 0.612(10) 0.691(12) 0.038(3) 0.070 Uiso d 0.707(17) . .
N N1 0.8513(6) 0.5710(5) 0.3712(2) 0.0291(15) Uani d 1 . .
H H1A 0.9093 0.5919 0.3472 0.035 Uiso calc 1 B 1
H H1B 0.7779 0.6077 0.3639 0.035 Uiso calc 1 B 1
N N2 0.4256(6) 0.5121(4) 0.4621(2) 0.0242(14) Uani d 1 . .
H H2A 0.4539 0.5790 0.4488 0.029 Uiso calc 1 . .
H H2B 0.4922 0.4751 0.4765 0.029 Uiso calc 1 . .
N N3 0.2892(5) 0.6171(4) 0.1571(2) 0.0192(13) Uani d 1 . .
H H3A 0.2875 0.6855 0.1735 0.023 Uiso calc 1 C 1
H H3B 0.2114 0.5849 0.1598 0.023 Uiso calc 1 C 1
N N4 0.9412(5) 0.7729(5) 0.2348(2) 0.0218(13) Uani d 1 . .
H H4A 0.9849 0.8373 0.2425 0.026 Uiso calc 1 D 1
H H4B 0.9402 0.7276 0.2632 0.026 Uiso calc 1 D 1
N N5 0.2588(5) 0.7619(5) 0.3864(2) 0.0222(14) Uani d 1 . .
H H5A 0.3409 0.7607 0.3967 0.027 Uiso calc 1 . .
H H5B 0.2396 0.6934 0.3721 0.027 Uiso calc 1 . .
C C1 0.7208(6) 0.4304(5) 0.3402(2) 0.0171(14) Uani d 1 . .
C C2 0.8318(6) 0.4551(5) 0.3680(2) 0.0174(14) Uani d 1 . .
H H2 0.8996 0.4219 0.3519 0.021 Uiso calc 1 E 1
C C3A 0.8275(8) 0.4183(7) 0.4196(3) 0.035(2) Uani d 0.481(12) F 1
H H3A1 0.8986 0.3795 0.4285 0.042 Uiso calc 0.481(12) F 1
H H3A2 0.7586 0.3742 0.4258 0.042 Uiso calc 0.481(12) F 1
C C4A 0.8195(15) 0.5273(13) 0.4458(6) 0.0263(10) Uiso d 0.481(12) F 1
H H4A1 0.7378 0.5509 0.4479 0.032 Uiso calc 0.481(12) F 1
H H4A2 0.8516 0.5221 0.4782 0.032 Uiso calc 0.481(12) F 1
C C5A 0.8904(16) 0.6024(14) 0.4161(6) 0.0263(10) Uiso d 0.481(12) F 1
H H5A1 0.8710 0.6763 0.4229 0.032 Uiso calc 0.481(12) F 1
H H5A2 0.9748 0.5912 0.4201 0.032 Uiso calc 0.481(12) F 1
C C3B 0.8275(8) 0.4183(7) 0.4196(3) 0.035(2) Uani d 0.519(12) F 2
H H3B1 0.7466 0.4191 0.4313 0.042 Uiso calc 0.519(12) F 2
H H3B2 0.8577 0.3460 0.4221 0.042 Uiso calc 0.519(12) F 2
C C4B 0.8989(14) 0.4893(11) 0.4475(5) 0.0263(10) Uiso d 0.519(12) F 2
H H4B1 0.9827 0.4784 0.4418 0.032 Uiso calc 0.519(12) F 2
H H4B2 0.8823 0.4838 0.4817 0.032 Uiso calc 0.519(12) F 2
C C5B 0.8564(15) 0.5922(14) 0.4269(5) 0.0263(10) Uiso d 0.519(12) F 2
H H5B1 0.9110 0.6497 0.4343 0.032 Uiso calc 0.519(12) F 2
H H5B2 0.7788 0.6103 0.4394 0.032 Uiso calc 0.519(12) F 2
C C6 0.4157(6) 0.4818(5) 0.3747(2) 0.0199(15) Uani d 1 . .
C C7 0.3731(7) 0.4458(6) 0.4233(2) 0.0235(16) Uani d 1 . .
H H7 0.3953 0.3710 0.4283 0.028 Uiso calc 1 . .
C C8 0.2421(7) 0.4584(7) 0.4310(3) 0.0323(19) Uani d 1 . .
H H8A 0.1990 0.3970 0.4188 0.039 Uiso calc 1 . .
H H8B 0.2126 0.5224 0.4154 0.039 Uiso calc 1 . .
C C9 0.2318(8) 0.4665(7) 0.4850(3) 0.035(2) Uani d 1 . .
H H9A 0.1578 0.5001 0.4942 0.042 Uiso calc 1 . .
H H9B 0.2362 0.3965 0.4999 0.042 Uiso calc 1 . .
C C10 0.3337(8) 0.5329(6) 0.4991(3) 0.0308(19) Uani d 1 . .
H H10A 0.3620 0.5130 0.5309 0.037 Uiso calc 1 . .
H H10B 0.3121 0.6078 0.4995 0.037 Uiso calc 1 . .
C C11 0.4304(6) 0.5976(5) 0.2230(2) 0.0145(13) Uani d 1 . .
C C12 0.3783(6) 0.5474(5) 0.1796(2) 0.0174(14) Uani d 1 . .
H H12 0.3422 0.4790 0.1883 0.021 Uiso calc 1 G 1
C C13A 0.4678(7) 0.5310(7) 0.1402(3) 0.0322(19) Uani d 0.730(12) H 1
H H13C 0.5022 0.4601 0.1418 0.039 Uiso calc 0.730(12) H 1
H H13D 0.5305 0.5837 0.1419 0.039 Uiso calc 0.730(12) H 1
C C14A 0.3950(10) 0.5447(8) 0.0946(4) 0.0263(10) Uiso d 0.730(12) H 1
H H14A 0.4451 0.5608 0.0672 0.032 Uiso calc 0.730(12) H 1
H H14B 0.3492 0.4810 0.0877 0.032 Uiso calc 0.730(12) H 1
C C15A 0.3196(8) 0.6325(6) 0.1059(3) 0.0274(18) Uani d 0.730(12) H 1
H H15A 0.2491 0.6316 0.0859 0.033 Uiso calc 0.730(12) H 1
H H15B 0.3605 0.6998 0.1011 0.033 Uiso calc 0.730(12) H 1
C C13B 0.4678(7) 0.5310(7) 0.1402(3) 0.0322(19) Uani d 0.270(12) H 2
H H13E 0.4528 0.4647 0.1231 0.039 Uiso calc 0.270(12) H 2
H H13F 0.5474 0.5290 0.1533 0.039 Uiso calc 0.270(12) H 2
C C14B 0.452(3) 0.627(2) 0.1061(10) 0.0263(10) Uiso d 0.270(12) H 2
H H14C 0.4877 0.6916 0.1193 0.032 Uiso calc 0.270(12) H 2
H H14D 0.4844 0.6134 0.0743 0.032 Uiso calc 0.270(12) H 2
C C15B 0.3196(8) 0.6325(6) 0.1059(3) 0.0274(18) Uani d 0.270(12) H 2
H H15C 0.2921 0.7012 0.0943 0.033 Uiso calc 0.270(12) H 2
H H15D 0.2860 0.5765 0.0860 0.033 Uiso calc 0.270(12) H 2
C C16 0.7340(6) 0.7567(5) 0.2558(2) 0.0162(14) Uani d 1 . .
C C17A 0.8181(6) 0.8005(6) 0.2205(2) 0.0214(15) Uani d 0.782(12) I 1
H H17A 0.8082 0.8777 0.2167 0.026 Uiso calc 0.782(12) I 1
C C18A 0.8031(10) 0.7417(9) 0.1718(4) 0.0263(10) Uiso d 0.782(12) I 1
H H18A 0.7791 0.6682 0.1766 0.032 Uiso calc 0.782(12) I 1
H H18B 0.7451 0.7772 0.1515 0.032 Uiso calc 0.782(12) I 1
C C19A 0.9234(8) 0.7480(8) 0.1502(3) 0.0263(10) Uiso d 0.782(12) I 1
H H19A 0.9417 0.8193 0.1389 0.032 Uiso calc 0.782(12) I 1
H H19B 0.9335 0.6974 0.1241 0.032 Uiso calc 0.782(12) I 1
C C20A 0.9976(7) 0.7173(7) 0.1949(3) 0.0341(18) Uani d 0.782(12) I 1
H H20A 0.9963 0.6407 0.2000 0.041 Uiso calc 0.782(12) I 1
H H20B 1.0791 0.7403 0.1911 0.041 Uiso calc 0.782(12) I 1
C C17B 0.8181(6) 0.8005(6) 0.2205(2) 0.0214(15) Uani d 0.218(12) I 2
H H17B 0.8127 0.8781 0.2242 0.026 Uiso calc 0.218(12) I 2
C C18B 0.812(3) 0.784(3) 0.1740(13) 0.0263(10) Uiso d 0.218(12) I 2
H H18C 0.8451 0.8431 0.1561 0.032 Uiso calc 0.218(12) I 2
H H18D 0.7305 0.7729 0.1639 0.032 Uiso calc 0.218(12) I 2
C C19B 0.884(3) 0.684(3) 0.1670(12) 0.0263(10) Uiso d 0.218(12) I 2
H H19C 0.9006 0.6698 0.1332 0.032 Uiso calc 0.218(12) I 2
H H19D 0.8468 0.6217 0.1814 0.032 Uiso calc 0.218(12) I 2
C C20B 0.9976(7) 0.7173(7) 0.1949(3) 0.0341(18) Uani d 0.218(12) I 2
H H20C 1.0432 0.6561 0.2057 0.041 Uiso calc 0.218(12) I 2
H H20D 1.0477 0.7643 0.1760 0.041 Uiso calc 0.218(12) I 2
C C21 0.3319(6) 0.8491(5) 0.3143(2) 0.0142(13) Uani d 1 . .
C C22 0.2389(6) 0.8479(5) 0.3520(2) 0.0178(14) Uani d 1 . .
H H22 0.1625 0.8356 0.3362 0.021 Uiso calc 1 . .
C C23 0.2274(7) 0.9435(6) 0.3836(3) 0.033(2) Uani d 1 . .
H H23A 0.1725 0.9946 0.3698 0.040 Uiso calc 1 . .
H H23B 0.3036 0.9780 0.3880 0.040 Uiso calc 1 . .
C C24 0.1817(8) 0.9015(9) 0.4305(3) 0.046(3) Uani d 1 . .
H H24A 0.2325 0.9242 0.4568 0.055 Uiso calc 1 . .
H H24B 0.1024 0.9282 0.4365 0.055 Uiso calc 1 . .
C C25 0.1804(7) 0.7848(8) 0.4272(3) 0.039(2) Uani d 1 . .
H H25A 0.2100 0.7526 0.4566 0.047 Uiso calc 1 . .
H H25B 0.1010 0.7586 0.4211 0.047 Uiso calc 1 . .

loop_
_atom_site_aniso_label
_atom_site_aniso_U_11
_atom_site_aniso_U_22
_atom_site_aniso_U_33
_atom_site_aniso_U_12
_atom_site_aniso_U_13
_atom_site_aniso_U_23
I1 0.0253(2) 0.0261(2) 0.01717(19) 0.0004(2) -0.0012(2) -0.00403(18)
I2 0.0162(2) 0.0236(2) 0.0327(2) -0.0018(2) -0.0035(2) 0.0007(2)
I3 0.0306(3) 0.0202(2) 0.0547(3) 0.0013(2) -0.0197(3) -0.0077(2)
I4A 0.0449(7) 0.0271(5) 0.0421(4) 0.0087(4) -0.0073(4) 0.0069(3)
Ca1 0.0131(7) 0.0115(6) 0.0148(6) -0.0007(5) -0.0016(5) -0.0011(5)
Ca2 0.0152(7) 0.0120(6) 0.0143(6) -0.0013(5) 0.0007(5) 0.0003(5)
O1 0.020(3) 0.014(2) 0.021(2) -0.003(2) -0.006(2) 0.0020(19)
O2 0.028(3) 0.013(2) 0.030(3) -0.003(2) -0.009(2) -0.002(2)
O3 0.031(3) 0.024(3) 0.020(2) -0.010(2) 0.010(2) -0.008(2)
O4 0.032(3) 0.023(3) 0.016(2) -0.005(2) 0.005(2) 0.001(2)
O5 0.019(3) 0.019(2) 0.016(2) 0.000(2) -0.007(2) 0.0007(18)
O6 0.031(3) 0.011(2) 0.025(3) 0.001(2) -0.009(2) -0.0040(19)
O7 0.017(3) 0.017(2) 0.022(2) 0.003(2) 0.001(2) 0.0052(19)
O8 0.009(2) 0.028(3) 0.024(2) 0.002(2) -0.0005(19) 0.010(2)
O9 0.014(3) 0.022(3) 0.028(3) 0.003(2) 0.002(2) -0.001(2)
O10 0.021(3) 0.023(3) 0.020(2) -0.004(2) 0.002(2) 0.001(2)
O11 0.018(3) 0.026(3) 0.024(3) -0.009(2) 0.007(2) -0.005(2)
O12 0.020(3) 0.035(3) 0.036(3) 0.002(3) -0.002(2) 0.005(3)
O13 0.054(7) 0.055(7) 0.067(8) 0.001(6) 0.007(6) 0.022(6)
N1 0.029(4) 0.022(4) 0.036(4) -0.007(3) -0.013(3) 0.000(3)
N2 0.040(4) 0.015(3) 0.018(3) 0.000(3) 0.007(3) -0.002(2)
N3 0.015(3) 0.016(3) 0.026(3) 0.000(2) -0.010(2) -0.001(2)
N4 0.014(3) 0.027(3) 0.025(3) -0.002(3) 0.005(2) 0.001(3)
N5 0.019(3) 0.029(4) 0.019(3) -0.004(3) -0.002(2) 0.001(3)
C1 0.017(3) 0.017(4) 0.017(3) -0.003(3) -0.001(3) -0.002(3)
C2 0.019(4) 0.010(3) 0.023(3) 0.005(3) -0.010(3) 0.000(3)
C3A 0.042(5) 0.039(5) 0.026(4) -0.009(4) -0.009(4) 0.007(4)
C3B 0.042(5) 0.039(5) 0.026(4) -0.009(4) -0.009(4) 0.007(4)
C6 0.021(4) 0.020(3) 0.018(3) -0.001(3) 0.001(3) -0.003(3)
C7 0.034(5) 0.021(4) 0.016(3) -0.008(3) 0.002(3) -0.004(3)
C8 0.028(5) 0.047(5) 0.023(4) -0.009(4) 0.006(3) 0.001(4)
C9 0.041(5) 0.039(5) 0.026(4) -0.014(4) 0.017(4) 0.003(4)
C10 0.045(5) 0.031(4) 0.016(4) 0.001(4) 0.011(3) -0.003(3)
C11 0.015(3) 0.014(3) 0.014(3) 0.000(3) 0.001(2) 0.003(3)
C12 0.022(4) 0.013(3) 0.017(3) 0.003(3) -0.008(3) 0.001(2)
C13A 0.029(5) 0.046(5) 0.021(4) 0.015(4) -0.002(3) -0.002(3)
C15A 0.039(5) 0.020(4) 0.023(4) 0.004(3) -0.011(3) 0.001(3)
C13B 0.029(5) 0.046(5) 0.021(4) 0.015(4) -0.002(3) -0.002(3)
C15B 0.039(5) 0.020(4) 0.023(4) 0.004(3) -0.011(3) 0.001(3)
C16 0.015(4) 0.016(3) 0.018(3) -0.003(3) 0.000(3) 0.001(3)
C17A 0.012(3) 0.025(4) 0.027(4) 0.003(3) 0.005(3) 0.010(3)
C20A 0.022(4) 0.046(5) 0.034(4) 0.010(4) 0.010(4) -0.004(4)
C17B 0.012(3) 0.025(4) 0.027(4) 0.003(3) 0.005(3) 0.010(3)
C20B 0.022(4) 0.046(5) 0.034(4) 0.010(4) 0.010(4) -0.004(4)
C21 0.012(3) 0.013(3) 0.018(3) -0.002(3) 0.000(3) -0.006(3)
C22 0.016(3) 0.018(3) 0.020(3) 0.004(3) 0.006(3) 0.001(3)
C23 0.024(4) 0.028(4) 0.047(5) -0.006(3) 0.018(4) -0.015(4)
C24 0.036(5) 0.077(7) 0.024(4) 0.021(5) -0.004(4) -0.024(5)
C25 0.022(4) 0.076(7) 0.019(4) -0.005(5) 0.008(3) -0.001(4)

loop_
_atom_type_symbol
_atom_type_description
_atom_type_scat_dispersion_real
_atom_type_scat_dispersion_imag
_atom_type_scat_source
C C 0.0033 0.0016 'International Tables Vol C Tables 4.2.6.8 and 6.1.1.4'
H H 0.0000 0.0000 'International Tables Vol C Tables 4.2.6.8 and 6.1.1.4'
Ca Ca 0.2262 0.3064 'International Tables Vol C Tables 4.2.6.8 and 6.1.1.4'
I I -0.4742 1.8119 'International Tables Vol C Tables 4.2.6.8 and 6.1.1.4'
N N 0.0061 0.0033 'International Tables Vol C Tables 4.2.6.8 and 6.1.1.4'
O O 0.0106 0.0060 'International Tables Vol C Tables 4.2.6.8 and 6.1.1.4'

loop_
_geom_angle_atom_site_label_1
_geom_angle_atom_site_label_2
_geom_angle_atom_site_label_3
_geom_angle_site_symmetry_1
_geom_angle_site_symmetry_3
_geom_angle
O3 Ca1 O5 . . 85.58(18)
O3 Ca1 O6 . 4_645 112.99(18)
O5 Ca1 O6 . 4_645 156.43(17)
O3 Ca1 O8 . 4_645 87.92(17)
O5 Ca1 O8 . 4_645 92.09(18)
O6 Ca1 O8 4_645 4_645 74.98(18)
O3 Ca1 O10 . 4_645 154.78(18)
O5 Ca1 O10 . 4_645 79.57(18)
O6 Ca1 O10 4_645 4_645 87.28(18)
O8 Ca1 O10 4_645 4_645 112.72(17)
O3 Ca1 O2 . . 88.79(18)
O5 Ca1 O2 . . 124.01(17)
O6 Ca1 O2 4_645 . 72.86(17)
O8 Ca1 O2 4_645 . 143.35(18)
O10 Ca1 O2 4_645 . 82.90(18)
O3 Ca1 O1 . . 74.61(17)
O5 Ca1 O1 . . 73.69(16)
O6 Ca1 O1 4_645 . 123.88(17)
O8 Ca1 O1 4_645 . 158.03(17)
O10 Ca1 O1 4_645 . 81.68(17)
O2 Ca1 O1 . . 51.27(15)
O3 Ca1 C1 . . 82.51(19)
O5 Ca1 C1 . . 98.66(18)
O6 Ca1 C1 4_645 . 98.12(19)
O8 Ca1 C1 4_645 . 164.98(19)
O10 Ca1 C1 4_645 . 79.75(18)
O2 Ca1 C1 . . 25.59(17)
O1 Ca1 C1 . . 25.78(16)
O3 Ca1 O9 . 4_645 155.05(17)
O5 Ca1 O9 . 4_645 90.62(15)
O6 Ca1 O9 4_645 4_645 66.36(15)
O8 Ca1 O9 4_645 4_645 67.56(14)
O10 Ca1 O9 4_645 4_645 46.25(15)
O2 Ca1 O9 . 4_645 113.43(16)
O1 Ca1 O9 . 4_645 127.79(15)
C1 Ca1 O9 . 4_645 122.43(17)
O3 Ca1 C21 . 4_645 171.73(18)
O5 Ca1 C21 . 4_645 86.23(17)
O6 Ca1 C21 4_645 4_645 74.66(17)
O8 Ca1 C21 4_645 4_645 91.22(17)
O10 Ca1 C21 4_645 4_645 22.46(17)
O2 Ca1 C21 . 4_645 96.76(18)
O1 Ca1 C21 . 4_645 104.14(17)
C1 Ca1 C21 . 4_645 99.89(19)
O9 Ca1 C21 4_645 4_645 23.91(15)
O3 Ca1 Ca2 . . 67.96(13)
O5 Ca1 Ca2 . . 37.94(11)
O6 Ca1 Ca2 4_645 . 161.81(13)
O8 Ca1 Ca2 4_645 . 122.92(13)
O10 Ca1 Ca2 4_645 . 88.06(13)
O2 Ca1 Ca2 . . 89.12(12)
O1 Ca1 Ca2 . . 37.96(11)
C1 Ca1 Ca2 . . 63.74(14)
O9 Ca1 Ca2 4_645 . 121.02(10)
C21 Ca1 Ca2 4_645 . 105.87(13)
O3 Ca1 Ca2 . 4_645 122.34(13)
O5 Ca1 Ca2 . 4_645 111.14(12)
O6 Ca1 Ca2 4_645 4_645 47.13(12)
O8 Ca1 Ca2 4_645 4_645 39.30(12)
O10 Ca1 Ca2 4_645 4_645 82.27(13)
O2 Ca1 Ca2 . 4_645 118.50(12)
O1 Ca1 Ca2 . 4_645 162.03(12)
C1 Ca1 Ca2 . 4_645 141.53(14)
O9 Ca1 Ca2 4_645 4_645 37.58(9)
C21 Ca1 Ca2 4_645 4_645 60.03(13)
Ca2 Ca1 Ca2 . 4_645 149.04(4)
O9 Ca2 O4 . . 83.70(18)
O9 Ca2 O11 . . 86.60(18)
O4 Ca2 O11 . . 89.47(17)
O9 Ca2 O1 . . 158.70(18)
O4 Ca2 O1 . . 76.51(17)
O11 Ca2 O1 . . 85.43(18)
O9 Ca2 O5 . . 112.25(17)
O4 Ca2 O5 . . 90.55(16)
O11 Ca2 O5 . . 161.04(19)
O1 Ca2 O5 . . 76.15(16)
O9 Ca2 O8 . . 78.20(17)
O4 Ca2 O8 . . 161.84(18)
O11 Ca2 O8 . . 87.91(17)
O1 Ca2 O8 . . 121.14(17)
O5 Ca2 O8 . . 97.70(16)
O9 Ca2 O7 . . 124.82(17)
O4 Ca2 O7 . . 142.96(17)
O11 Ca2 O7 . . 71.41(17)
O1 Ca2 O7 . . 70.74(16)
O5 Ca2 O7 . . 97.83(17)
O8 Ca2 O7 . . 51.90(15)
O9 Ca2 O6 . . 70.63(15)
O4 Ca2 O6 . . 110.47(17)
O11 Ca2 O6 . . 147.10(17)
O1 Ca2 O6 . . 123.75(15)
O5 Ca2 O6 . . 48.91(14)
O8 Ca2 O6 . . 64.88(15)
O7 Ca2 O6 . . 101.97(16)
O9 Ca2 C16 . . 102.41(19)
O4 Ca2 C16 . . 166.73(19)
O11 Ca2 C16 . . 79.26(19)
O1 Ca2 C16 . . 95.45(19)
O5 Ca2 C16 . . 97.83(18)
O8 Ca2 C16 . . 26.30(17)
O7 Ca2 C16 . . 25.62(16)
O6 Ca2 C16 . . 82.76(17)
O9 Ca2 C11 . . 91.29(18)
O4 Ca2 C11 . . 101.37(18)
O11 Ca2 C11 . . 168.68(18)
O1 Ca2 C11 . . 100.18(18)
O5 Ca2 C11 . . 24.62(17)
O8 Ca2 C11 . . 80.77(17)
O7 Ca2 C11 . . 100.99(16)
O6 Ca2 C11 . . 24.29(15)
C16 Ca2 C11 . . 90.36(18)
O9 Ca2 Ca1 . . 137.14(13)
O4 Ca2 Ca1 . . 72.60(12)
O11 Ca2 Ca1 . . 127.19(14)
O1 Ca2 Ca1 . . 42.59(11)
O5 Ca2 Ca1 . . 35.85(11)
O8 Ca2 Ca1 . . 122.59(13)
O7 Ca2 Ca1 . . 93.67(11)
O6 Ca2 Ca1 . . 84.68(10)
C16 Ca2 Ca1 . . 108.72(14)
C11 Ca2 Ca1 . . 60.42(13)
O9 Ca2 Ca1 . 4_655 52.50(12)
O4 Ca2 Ca1 . 4_655 129.19(14)
O11 Ca2 Ca1 . 4_655 109.46(14)
O1 Ca2 Ca1 . 4_655 148.63(13)
O5 Ca2 Ca1 . 4_655 84.99(11)
O8 Ca2 Ca1 . 4_655 36.66(11)
O7 Ca2 Ca1 . 4_655 87.60(11)
O6 Ca2 Ca1 . 4_655 37.70(10)
C16 Ca2 Ca1 . 4_655 62.21(14)
C11 Ca2 Ca1 . 4_655 61.01(13)
Ca1 Ca2 Ca1 . 4_655 120.49(4)
C1 O1 Ca2 . . 171.9(4)
C1 O1 Ca1 . . 88.5(4)
Ca2 O1 Ca1 . . 99.45(17)
C1 O2 Ca1 . . 95.2(4)
C6 O3 Ca1 . . 138.5(5)
C6 O4 Ca2 . . 129.8(4)
C11 O5 Ca1 . . 151.4(4)
C11 O5 Ca2 . . 102.0(4)
Ca1 O5 Ca2 . . 106.21(18)
C11 O6 Ca1 . 4_655 160.2(5)
C11 O6 Ca2 . . 85.0(4)
Ca1 O6 Ca2 4_655 . 95.17(16)
C16 O7 Ca2 . . 91.1(4)
C16 O8 Ca1 . 4_655 155.6(4)
C16 O8 Ca2 . . 93.5(4)
Ca1 O8 Ca2 4_655 . 104.04(17)
C21 O9 Ca2 . . 153.0(4)
C21 O9 Ca1 . 4_655 78.5(4)
Ca2 O9 Ca1 . 4_655 89.92(15)
C21 O10 Ca1 . 4_655 110.1(4)
Ca2 O11 H11B . . 117(5)
Ca2 O11 H11A . . 115(6)
H11B O11 H11A . . 111(8)
H12A O12 H12B . . 92(3)
H13B O13 H13A . . 91(4)
C5A N1 C2 . . 112.5(9)
C2 N1 C5B . . 103.4(8)
C5A N1 H1A . . 109.1
C2 N1 H1A . . 109.1
C5A N1 H1B . . 109.1
C2 N1 H1B . . 109.1
H1A N1 H1B . . 107.8
C7 N2 C10 . . 108.6(6)
C7 N2 H2A . . 110.0
C10 N2 H2A . . 110.0
C7 N2 H2B . . 110.0
C10 N2 H2B . . 110.0
H2A N2 H2B . . 108.3
C12 N3 C15A . . 109.0(5)
C12 N3 H3A . . 109.9
C15A N3 H3A . . 109.9
C12 N3 H3B . . 109.9
C15A N3 H3B . . 109.9
H3A N3 H3B . . 108.3
C20A N4 C17A . . 108.5(6)
C20A N4 H4A . . 110.0
C17A N4 H4A . . 110.0
C20A N4 H4B . . 110.0
C17A N4 H4B . . 110.0
H4A N4 H4B . . 108.4
C22 N5 C25 . . 105.5(6)
C22 N5 H5A . . 110.6
C25 N5 H5A . . 110.6
C22 N5 H5B . . 110.6
C25 N5 H5B . . 110.6
H5A N5 H5B . . 108.8
O2 C1 O1 . . 124.5(6)
O2 C1 C2 . . 117.2(6)
O1 C1 C2 . . 118.3(6)
O2 C1 Ca1 . . 59.2(4)
O1 C1 Ca1 . . 65.7(4)
C2 C1 Ca1 . . 171.9(5)
N1 C2 C3A . . 104.6(6)
N1 C2 C1 . . 111.0(5)
C3A C2 C1 . . 113.4(6)
N1 C2 H2 . . 109.2
C3A C2 H2 . . 109.2
C1 C2 H2 . . 109.2
C2 C3A C4A . . 100.2(8)
C2 C3A H3A1 . . 111.7
C4A C3A H3A1 . . 111.7
C2 C3A H3A2 . . 111.7
C4A C3A H3A2 . . 111.7
H3A1 C3A H3A2 . . 109.5
C5A C4A C3A . . 105.5(12)
C5A C4A H4A1 . . 110.6
C3A C4A H4A1 . . 110.6
C5A C4A H4A2 . . 110.6
C3A C4A H4A2 . . 110.6
H4A1 C4A H4A2 . . 108.8
N1 C5A C4A . . 98.5(13)
N1 C5A H5A1 . . 112.1
C4A C5A H5A1 . . 112.1
N1 C5A H5A2 . . 112.1
C4A C5A H5A2 . . 112.1
H5A1 C5A H5A2 . . 109.7
C5B C4B H4B1 . . 112.0
C5B C4B H4B2 . . 112.0
H4B1 C4B H4B2 . . 109.7
C4B C5B N1 . . 104.0(12)
C4B C5B H5B1 . . 110.9
N1 C5B H5B1 . . 110.9
C4B C5B H5B2 . . 110.9
N1 C5B H5B2 . . 110.9
H5B1 C5B H5B2 . . 109.0
O3 C6 O4 . . 126.7(6)
O3 C6 C7 . . 115.4(6)
O4 C6 C7 . . 117.9(6)
N2 C7 C6 . . 110.7(6)
N2 C7 C8 . . 103.5(6)
C6 C7 C8 . . 114.3(6)
N2 C7 H7 . . 109.4
C6 C7 H7 . . 109.4
C8 C7 H7 . . 109.4
C7 C8 C9 . . 102.9(7)
C7 C8 H8A . . 111.2
C9 C8 H8A . . 111.2
C7 C8 H8B . . 111.2
C9 C8 H8B . . 111.2
H8A C8 H8B . . 109.1
C10 C9 C8 . . 104.0(6)
C10 C9 H9A . . 111.0
C8 C9 H9A . . 111.0
C10 C9 H9B . . 111.0
C8 C9 H9B . . 111.0
H9A C9 H9B . . 109.0
C9 C10 N2 . . 105.3(6)
C9 C10 H10A . . 110.7
N2 C10 H10A . . 110.7
C9 C10 H10B . . 110.7
N2 C10 H10B . . 110.7
H10A C10 H10B . . 108.8
O6 C11 O5 . . 124.1(6)
O6 C11 C12 . . 119.0(6)
O5 C11 C12 . . 116.8(6)
O6 C11 Ca2 . . 70.7(4)
O5 C11 Ca2 . . 53.4(3)
C12 C11 Ca2 . . 170.1(5)
N3 C12 C11 . . 111.4(5)
N3 C12 C13A . . 103.5(5)
C11 C12 C13A . . 112.5(6)
N3 C12 H12 . . 109.8
C11 C12 H12 . . 109.8
C13A C12 H12 . . 109.8
C12 C13A C14A . . 103.0(7)
C12 C13A H13C . . 111.2
C14A C13A H13C . . 111.2
C12 C13A H13D . . 111.2
C14A C13A H13D . . 111.2
H13C C13A H13D . . 109.1
C15A C14A C13A . . 103.3(7)
C15A C14A H14A . . 111.1
C13A C14A H14A . . 111.1
C15A C14A H14B . . 111.1
C13A C14A H14B . . 111.1
H14A C14A H14B . . 109.1
C14A C15A N3 . . 104.4(6)
C14A C15A H15A . . 110.9
N3 C15A H15A . . 110.9
C14A C15A H15B . . 110.9
N3 C15A H15B . . 110.9
H15A C15A H15B . . 108.9
H14C C14B H14D . . 109.7
O7 C16 O8 . . 123.4(6)
O7 C16 C17A . . 119.8(6)
O8 C16 C17A . . 116.6(6)
O7 C16 Ca2 . . 63.3(4)
O8 C16 Ca2 . . 60.2(3)
C17A C16 Ca2 . . 171.1(5)
C16 C17A N4 . . 109.8(6)
C16 C17A C18A . . 109.4(7)
N4 C17A C18A . . 103.0(6)
C16 C17A H17A . . 111.4
N4 C17A H17A . . 111.4
C18A C17A H17A . . 111.4
C19A C18A C17A . . 103.0(8)
C19A C18A H18A . . 111.2
C17A C18A H18A . . 111.2
C19A C18A H18B . . 111.2
C17A C18A H18B . . 111.2
H18A C18A H18B . . 109.1
C18A C19A C20A . . 99.3(8)
C18A C19A H19A . . 111.9
C20A C19A H19A . . 111.9
C18A C19A H19B . . 111.9
C20A C19A H19B . . 111.9
H19A C19A H19B . . 109.6
N4 C20A C19A . . 104.6(6)
N4 C20A H20A . . 110.8
C19A C20A H20A . . 110.8
N4 C20A H20B . . 110.8
C19A C20A H20B . . 110.8
H20A C20A H20B . . 108.9
C19B C18B H18C . . 111.1
C19B C18B H18D . . 111.1
H18C C18B H18D . . 109.1
C18B C19B H19C . . 112.0
C18B C19B H19D . . 112.0
H19C C19B H19D . . 109.6
O10 C21 O9 . . 124.6(6)
O10 C21 C22 . . 118.0(6)
O9 C21 C22 . . 117.3(6)
O10 C21 Ca1 . 4_655 47.5(3)
O9 C21 Ca1 . 4_655 77.6(4)
C22 C21 Ca1 . 4_655 164.5(5)
N5 C22 C21 . . 111.1(5)
N5 C22 C23 . . 102.9(6)
C21 C22 C23 . . 117.9(6)
N5 C22 H22 . . 108.2
C21 C22 H22 . . 108.2
C23 C22 H22 . . 108.2
C22 C23 C24 . . 105.0(7)
C22 C23 H23A . . 110.7
C24 C23 H23A . . 110.7
C22 C23 H23B . . 110.7
C24 C23 H23B . . 110.7
H23A C23 H23B . . 108.8
C25 C24 C23 . . 107.4(6)
C25 C24 H24A . . 110.2
C23 C24 H24A . . 110.2
C25 C24 H24B . . 110.2
C23 C24 H24B . . 110.2
H24A C24 H24B . . 108.5
N5 C25 C24 . . 103.8(7)
N5 C25 H25A . . 111.0
C24 C25 H25A . . 111.0
N5 C25 H25B . . 111.0
C24 C25 H25B . . 111.0
H25A C25 H25B . . 109.0

loop_
_geom_bond_atom_site_label_1
_geom_bond_atom_site_label_2
_geom_bond_site_symmetry_2
_geom_bond_distance
_geom_bond_publ_flag
Ca1 O3 . 2.319(5) y
Ca1 O5 . 2.326(5) y
Ca1 O6 4_645 2.353(5) y
Ca1 O8 4_645 2.358(5) y
Ca1 O10 4_645 2.393(5) y
Ca1 O2 . 2.477(5) y
Ca1 O1 . 2.617(5) y
Ca1 Ca2 . 3.8144(18) y
Ca1 Ca2 4_645 3.8315(18) y
Ca2 O9 . 2.337(5) y
Ca2 O4 . 2.368(5) y
Ca2 O11 . 2.378(5) y
Ca2 O1 . 2.378(5) y
Ca2 O5 . 2.442(5) y
Ca2 O8 . 2.501(5) y
Ca2 O7 . 2.572(5) y
Ca2 O6 . 2.820(5) y
Ca1 C1 . 2.871(7) ?
Ca1 C21 4_645 3.049(7) ?
Ca2 C11 . 2.976(6) ?
O1 C1 . 1.249(8) ?
O2 C1 . 1.245(8) ?
O3 C6 . 1.254(8) ?
O4 C6 . 1.258(8) ?
O5 C11 . 1.267(8) ?
O6 C11 . 1.229(8) ?
O6 Ca1 4_655 2.353(5) ?
O7 C16 . 1.245(8) ?
O8 C16 . 1.278(8) ?
O8 Ca1 4_655 2.358(5) ?
O9 C21 . 1.262(8) ?
O9 Ca1 4_655 3.040(5) ?
O10 C21 . 1.240(8) ?
O10 Ca1 4_655 2.393(5) ?
O11 H11B . 0.83(3) ?
O11 H11A . 0.84(3) ?
O12 H12A . 0.84(3) ?
O12 H12B . 0.84(2) ?
O13 H13B . 0.84(3) ?
O13 H13A . 0.84(3) ?
N1 C5A . 1.406(18) ?
N1 C2 . 1.502(9) ?
N1 C5B . 1.599(17) ?
N1 H1A . 0.9900 ?
N1 H1B . 0.9900 ?
N2 C7 . 1.511(9) ?
N2 C10 . 1.514(9) ?
N2 H2A . 0.9900 ?
N2 H2B . 0.9900 ?
N3 C12 . 1.501(8) ?
N3 C15A . 1.505(9) ?
N3 H3A . 0.9900 ?
N3 H3B . 0.9900 ?
N4 C20A . 1.485(9) ?
N4 C17A . 1.517(9) ?
N4 H4A . 0.9900 ?
N4 H4B . 0.9900 ?
N5 C22 . 1.487(9) ?
N5 C25 . 1.495(9) ?
N5 H5A . 0.9900 ?
N5 H5B . 0.9900 ?
C1 C2 . 1.535(9) ?
C2 C3A . 1.533(10) ?
C2 H2 . 1.0000 ?
C3A C4A . 1.582(18) ?
C3A H3A1 . 0.9900 ?
C3A H3A2 . 0.9900 ?
C4A C5A . 1.51(2) ?
C4A H4A1 . 0.9900 ?
C4A H4A2 . 0.9900 ?
C5A H5A1 . 0.9900 ?
C5A H5A2 . 0.9900 ?
C4B C5B . 1.52(2) ?
C4B H4B1 . 0.9900 ?
C4B H4B2 . 0.9900 ?
C5B H5B1 . 0.9900 ?
C5B H5B2 . 0.9900 ?
C6 C7 . 1.531(9) ?
C7 C8 . 1.534(11) ?
C7 H7 . 1.0000 ?
C8 C9 . 1.536(11) ?
C8 H8A . 0.9900 ?
C8 H8B . 0.9900 ?
C9 C10 . 1.504(12) ?
C9 H9A . 0.9900 ?
C9 H9B . 0.9900 ?
C10 H10A . 0.9900 ?
C10 H10B . 0.9900 ?
C11 C12 . 1.510(9) ?
C12 C13A . 1.534(10) ?
C12 H12 . 1.0000 ?
C13A C14A . 1.547(13) ?
C13A H13C . 0.9900 ?
C13A H13D . 0.9900 ?
C14A C15A . 1.455(12) ?
C14A H14A . 0.9900 ?
C14A H14B . 0.9900 ?
C15A H15A . 0.9900 ?
C15A H15B . 0.9900 ?
C14B H14C . 0.9900 ?
C14B H14D . 0.9900 ?
C16 C17A . 1.501(9) ?
C17A C18A . 1.579(13) ?
C17A H17A . 1.0000 ?
C18A C19A . 1.517(15) ?
C18A H18A . 0.9900 ?
C18A H18B . 0.9900 ?
C19A C20A . 1.575(12) ?
C19A H19A . 0.9900 ?
C19A H19B . 0.9900 ?
C20A H20A . 0.9900 ?
C20A H20B . 0.9900 ?
C18B C19B . 1.54(5) ?
C18B H18C . 0.9900 ?
C18B H18D . 0.9900 ?
C19B H19C . 0.9900 ?
C19B H19D . 0.9900 ?
C21 C22 . 1.512(9) ?
C21 Ca1 4_655 3.049(7) ?
C22 C23 . 1.522(10) ?
C22 H22 . 1.0000 ?
C23 C24 . 1.526(12) ?
C23 H23A . 0.9900 ?
C23 H23B . 0.9900 ?
C24 C25 . 1.496(14) ?
C24 H24A . 0.9900 ?
C24 H24B . 0.9900 ?
C25 H25A . 0.9900 ?
C25 H25B . 0.9900 ?

loop_
_geom_hbond_atom_site_label_D
_geom_hbond_atom_site_label_H
_geom_hbond_atom_site_label_A
_geom_hbond_site_symmetry_A
_geom_hbond_distance_DH
_geom_hbond_distance_HA
_geom_hbond_distance_DA
_geom_hbond_angle_DHA
_geom_hbond_publ_flag
N1 H1A I3 1_655 0.99 2.60 3.526(7) 155 y
N1 H1B O11 . 0.99 2.10 2.996(9) 150 y
N2 H2A I1 . 0.99 2.75 3.603(5) 145 y
N2 H2B I4A . 0.99 2.53 3.400(6) 146 y
N3 H3A O2 4_655 0.99 1.94 2.829(7) 147 y
N3 H3B I2 . 0.99 2.61 3.447(5) 143 y
N4 H4A O12 . 0.99 1.80 2.750(8) 159 y
N4 H4B I3 1_655 0.99 2.92 3.674(6) 133 y
N5 H5A I1 . 0.99 2.74 3.627(6) 149 y
N5 H5B I3 . 0.99 2.62 3.478(6) 146 y
O11 H11A I1 . 0.84(6) 2.56(6) 3.389(5) 171(7) y
O11 H11B I2 4_655 0.83(7) 2.71(7) 3.524(6) 168(5) y
O12 H12A O10 1_655 0.83(4) 2.06(5) 2.732(7) 137(4) y
O12 H12B O2 4_755 0.83(3) 2.54(4) 3.339(8) 162(7) y
O13 H13A I4A 4_655 0.85(11) 2.90(11) 3.703(11) 159(10) y
O13 H13B I4A 2_664 0.85(8) 2.76(8) 3.598(11) 172(10) y

_cod_database_fobs_code 2240762
